data_7155221
loop_
_publ_author_name
'Fang, Xinxin'
'Zhang, Kaifan'
'Yao, Hequan'
'Huang, Yue'

_publ_section_title
;
 Cu(i)-Catalyzed oxidative homo-coupling of thiazoline-4-carboxylates:
 synthesis of 4,4'-bithiazoline derivatives.
;
_journal_issue 34
_journal_name_full 'Organic &amp; biomolecular chemistry'
_journal_page_first 8030
_journal_page_last 8034
_journal_paper_doi 10.1039/c6ob01471b
_journal_volume 14
_journal_year 2016
_chemical_formula_sum 'C22 H20 N2 O4 S2'
_chemical_formula_weight 440.52
_chemical_name_systematic
; 
 ? 
;
_space_group_IT_number 14
_symmetry_cell_setting monoclinic
_symmetry_space_group_name_Hall '-P 2ybc'
_symmetry_space_group_name_H-M 'P 1 21/c 1'
_atom_sites_solution_hydrogens geom
_atom_sites_solution_primary direct
_atom_sites_solution_secondary difmap
_audit_creation_method SHELXL-97
_audit_update_record
;
2015-12-27 deposited with the CCDC.
2016-08-01 downloaded from the CCDC.
;
_cell_angle_alpha 90.00
_cell_angle_beta 97.817(2)
_cell_angle_gamma 90.00
_cell_formula_units_Z 4
_cell_length_a 11.3995(11)
_cell_length_b 15.4075(15)
_cell_length_c 12.3398(12)
_cell_measurement_reflns_used 5213
_cell_measurement_temperature 296(2)
_cell_measurement_theta_max 28.16
_cell_measurement_theta_min 2.24
_cell_volume 2147.2(4)
_computing_cell_refinement 'Bruker SMART'
_computing_data_collection 'Bruker SMART'
_computing_data_reduction 'Bruker SAINT'
_computing_molecular_graphics 'Bruker SHELXTL'
_computing_publication_material 'Bruker SHELXTL'
_computing_structure_refinement 'SHELXL-97 (Sheldrick, 2008)'
_computing_structure_solution 'SHELXS-97 (Sheldrick, 2008)'
_diffrn_ambient_temperature 296(2)
_diffrn_measured_fraction_theta_full 0.999
_diffrn_measured_fraction_theta_max 0.999
_diffrn_measurement_device_type 'CCD area detector'
_diffrn_measurement_method 'phi and omega scans'
_diffrn_radiation_monochromator graphite
_diffrn_radiation_source 'fine-focus sealed tube'
_diffrn_radiation_type MoK\a
_diffrn_radiation_wavelength 0.71073
_diffrn_reflns_av_R_equivalents 0.0321
_diffrn_reflns_av_sigmaI/netI 0.0316
_diffrn_reflns_limit_h_max 12
_diffrn_reflns_limit_h_min -13
_diffrn_reflns_limit_k_max 18
_diffrn_reflns_limit_k_min -18
_diffrn_reflns_limit_l_max 14
_diffrn_reflns_limit_l_min -14
_diffrn_reflns_number 11697
_diffrn_reflns_theta_full 25.01
_diffrn_reflns_theta_max 25.01
_diffrn_reflns_theta_min 1.80
_exptl_absorpt_coefficient_mu 0.279
_exptl_absorpt_correction_T_max 0.9411
_exptl_absorpt_correction_T_min 0.9259
_exptl_absorpt_correction_type multi-scan
_exptl_absorpt_process_details SADABS
_exptl_crystal_colour 'pale yellow'
_exptl_crystal_density_diffrn 1.363
_exptl_crystal_density_method 'not measured'
_exptl_crystal_description block
_exptl_crystal_F_000 920
_exptl_crystal_size_max 0.28
_exptl_crystal_size_mid 0.25
_exptl_crystal_size_min 0.22
_refine_diff_density_max 0.171
_refine_diff_density_min -0.319
_refine_diff_density_rms 0.054
_refine_ls_extinction_coef 0.190(5)
_refine_ls_extinction_expression Fc^*^=kFc[1+0.001xFc^2^\l^3^/sin(2\q)]^-1/4^
_refine_ls_extinction_method SHELXL
_refine_ls_goodness_of_fit_ref 1.029
_refine_ls_hydrogen_treatment mixed
_refine_ls_matrix_type full
_refine_ls_number_parameters 274
_refine_ls_number_reflns 3796
_refine_ls_number_restraints 0
_refine_ls_restrained_S_all 1.029
_refine_ls_R_factor_all 0.0467
_refine_ls_R_factor_gt 0.0385
_refine_ls_shift/su_max 0.024
_refine_ls_shift/su_mean 0.000
_refine_ls_structure_factor_coef Fsqd
_refine_ls_weighting_details 'calc w=1/[\s^2^(Fo^2^)+(0.0527P)^2^+0.6859P] where P=(Fo^2^+2Fc^2^)/3'
_refine_ls_weighting_scheme calc
_refine_ls_wR_factor_gt 0.0974
_refine_ls_wR_factor_ref 0.1058
_reflns_number_gt 3191
_reflns_number_total 3796
_reflns_threshold_expression >2sigma(I)
_cod_data_source_file c6ob01471b2.cif
_cod_data_source_block 20150908laj1_0m
_cod_depositor_comments
;
The following automatic conversions were performed:

'_symmetry_cell_setting' value 'Monoclinic' changed to 'monoclinic'
according to
/usr/data/users/saulius/crontab/automatic-downloads/rss-feeds/RSC/lib/dictionaries/cif_core.dic
dictionary named 'cif_core.dic' version 2.4.2 from 2011-04-26.

'_exptl_absorpt_correction_type' value 'MULTI-SCAN' changed to
'multi-scan' according to
/usr/data/users/saulius/crontab/automatic-downloads/rss-feeds/RSC/lib/dictionaries/cif_core.dic
dictionary named 'cif_core.dic' version 2.4.2 from 2011-04-26.

Automatic conversion script
Id: cif_fix_values 4268 2015-11-12 08:31:59Z antanas 

 Adding full bibliography for 7155220--7155221.cif.
;
_cod_original_sg_symbol_H-M 'P2(1)/c  '
_cod_database_code 7155221

loop_
_symmetry_equiv_pos_as_xyz
'x, y, z'
'-x, y+1/2, -z+1/2'
'-x, -y, -z'
'x, -y-1/2, z-1/2'

loop_
_atom_site_label
_atom_site_type_symbol
_atom_site_fract_x
_atom_site_fract_y
_atom_site_fract_z
_atom_site_U_iso_or_equiv
_atom_site_adp_type
_atom_site_occupancy
_atom_site_symmetry_multiplicity
_atom_site_calc_flag
_atom_site_refinement_flags
C1 C 0.15349(18) 0.04827(13) 0.36903(16) 0.0502(5) Uani 1 1 d .
H1 H 0.1774 0.0984 0.3362 0.060 Uiso 1 1 calc R
C2 C 0.0936(2) -0.01547(14) 0.30572(17) 0.0600(5) Uani 1 1 d .
H2 H 0.0771 -0.0084 0.2303 0.072 Uiso 1 1 calc R
C3 C 0.05809(19) -0.08996(13) 0.3543(2) 0.0600(6) Uani 1 1 d .
H3 H 0.0164 -0.1325 0.3117 0.072 Uiso 1 1 calc R
C4 C 0.08413(18) -0.10143(13) 0.4654(2) 0.0570(5) Uani 1 1 d .
H4 H 0.0614 -0.1523 0.4974 0.068 Uiso 1 1 calc R
C5 C 0.14407(16) -0.03766(12) 0.52992(17) 0.0480(5) Uani 1 1 d .
H5 H 0.1613 -0.0455 0.6051 0.058 Uiso 1 1 calc R
C6 C 0.17829(15) 0.03805(11) 0.48173(15) 0.0406(4) Uani 1 1 d .
C7 C 0.23915(15) 0.10881(11) 0.54727(14) 0.0396(4) Uani 1 1 d .
C8 C 0.32709(15) 0.24151(12) 0.58287(13) 0.0394(4) Uani 1 1 d .
C9 C 0.34851(17) 0.20059(13) 0.69942(15) 0.0474(5) Uani 1 1 d .
H9A H 0.3053 0.2325 0.7491 0.057 Uiso 1 1 calc R
H9B H 0.4321 0.2019 0.7279 0.057 Uiso 1 1 calc R
C10 C 0.44202(16) 0.24917(14) 0.53105(16) 0.0480(5) Uani 1 1 d .
C11 C 0.6063(2) 0.1675(2) 0.4912(3) 0.1009(11) Uani 1 1 d .
H11A H 0.5812 0.1734 0.4140 0.151 Uiso 1 1 calc R
H11B H 0.6409 0.1112 0.5060 0.151 Uiso 1 1 calc R
H11C H 0.6640 0.2115 0.5147 0.151 Uiso 1 1 calc R
C12 C -0.05927(17) 0.30399(13) 0.72534(17) 0.0493(5) Uani 1 1 d .
H12 H 0.0080 0.2809 0.7663 0.059 Uiso 1 1 calc R
C13 C -0.16763(19) 0.29862(15) 0.7642(2) 0.0640(6) Uani 1 1 d .
H13 H -0.1733 0.2706 0.8301 0.077 Uiso 1 1 calc R
C14 C -0.26682(19) 0.33479(17) 0.7052(2) 0.0745(7) Uani 1 1 d .
H14 H -0.3395 0.3311 0.7311 0.089 Uiso 1 1 calc R
C15 C -0.25844(19) 0.37609(17) 0.6085(3) 0.0771(8) Uani 1 1 d .
H15 H -0.3253 0.4017 0.5699 0.092 Uiso 1 1 calc R
C16 C -0.15145(17) 0.38025(14) 0.5673(2) 0.0605(6) Uani 1 1 d .
H16 H -0.1469 0.4074 0.5007 0.073 Uiso 1 1 calc R
C17 C -0.05062(15) 0.34345(11) 0.62629(16) 0.0438(4) Uani 1 1 d .
C18 C 0.06467(15) 0.34648(11) 0.58357(14) 0.0385(4) Uani 1 1 d .
C19 C 0.22606(17) 0.36457(13) 0.46312(15) 0.0458(4) Uani 1 1 d .
H19A H 0.2432 0.3214 0.4103 0.055 Uiso 1 1 calc R
H19B H 0.2681 0.4175 0.4504 0.055 Uiso 1 1 calc R
C20 C 0.26474(14) 0.33118(12) 0.58154(13) 0.0382(4) Uani 1 1 d .
C21 C 0.34779(16) 0.39589(13) 0.64923(16) 0.0462(4) Uani 1 1 d .
C22 C 0.3788(3) 0.54311(18) 0.6984(3) 0.0927(9) Uani 1 1 d .
H22A H 0.3880 0.5280 0.7746 0.139 Uiso 1 1 calc R
H22B H 0.3391 0.5980 0.6878 0.139 Uiso 1 1 calc R
H22C H 0.4554 0.5471 0.6745 0.139 Uiso 1 1 calc R
N1 N 0.25372(12) 0.18347(9) 0.50753(11) 0.0395(3) Uani 1 1 d .
N2 N 0.16110(12) 0.32232(10) 0.63949(11) 0.0397(3) Uani 1 1 d .
O1 O 0.46797(13) 0.30863(11) 0.47744(14) 0.0684(4) Uani 1 1 d .
O2 O 0.50540(13) 0.17737(11) 0.54957(15) 0.0733(5) Uani 1 1 d .
O3 O 0.43444(14) 0.37581(11) 0.70941(15) 0.0746(5) Uani 1 1 d .
O4 O 0.30898(13) 0.47658(9) 0.63505(13) 0.0656(4) Uani 1 1 d .
S1 S 0.29637(5) 0.09016(4) 0.68562(4) 0.0585(2) Uani 1 1 d .
S2 S 0.06977(5) 0.38466(4) 0.45014(4) 0.0612(2) Uani 1 1 d .

loop_
_atom_site_aniso_label
_atom_site_aniso_U_11
_atom_site_aniso_U_22
_atom_site_aniso_U_33
_atom_site_aniso_U_23
_atom_site_aniso_U_13
_atom_site_aniso_U_12
C1 0.0605(12) 0.0470(11) 0.0435(10) 0.0010(8) 0.0090(9) -0.0024(9)
C2 0.0748(14) 0.0552(12) 0.0480(12) -0.0059(9) 0.0018(10) -0.0023(10)
C3 0.0612(13) 0.0457(11) 0.0709(15) -0.0096(10) 0.0009(11) 0.0020(9)
C4 0.0557(12) 0.0388(10) 0.0768(15) 0.0063(9) 0.0095(11) 0.0040(8)
C5 0.0460(10) 0.0462(11) 0.0521(11) 0.0079(8) 0.0080(8) 0.0089(8)
C6 0.0376(9) 0.0423(9) 0.0428(10) 0.0010(7) 0.0083(7) 0.0069(7)
C7 0.0359(8) 0.0476(10) 0.0361(9) 0.0030(7) 0.0079(7) 0.0083(7)
C8 0.0373(9) 0.0481(10) 0.0328(9) -0.0023(7) 0.0049(7) 0.0030(7)
C9 0.0462(10) 0.0581(12) 0.0365(10) 0.0010(8) 0.0006(8) 0.0088(8)
C10 0.0399(10) 0.0593(12) 0.0456(10) -0.0087(9) 0.0083(8) 0.0022(9)
C11 0.0656(16) 0.109(2) 0.139(3) -0.024(2) 0.0531(18) 0.0200(15)
C12 0.0428(10) 0.0489(11) 0.0568(12) -0.0127(9) 0.0086(8) -0.0021(8)
C13 0.0568(13) 0.0690(14) 0.0700(14) -0.0201(11) 0.0223(11) -0.0129(11)
C14 0.0422(12) 0.0823(17) 0.102(2) -0.0248(15) 0.0210(12) -0.0083(11)
C15 0.0371(11) 0.0790(17) 0.112(2) -0.0082(15) -0.0008(12) 0.0058(11)
C16 0.0398(10) 0.0572(12) 0.0819(16) -0.0004(11) -0.0007(10) 0.0027(9)
C17 0.0359(9) 0.0365(9) 0.0584(12) -0.0119(8) 0.0040(8) -0.0017(7)
C18 0.0389(9) 0.0333(9) 0.0420(10) -0.0067(7) 0.0007(7) 0.0005(7)
C19 0.0526(11) 0.0488(10) 0.0359(9) 0.0016(8) 0.0060(8) 0.0023(8)
C20 0.0348(8) 0.0472(10) 0.0333(9) -0.0031(7) 0.0067(7) 0.0015(7)
C21 0.0382(9) 0.0569(12) 0.0439(10) -0.0076(8) 0.0071(8) -0.0005(8)
C22 0.0903(19) 0.0669(17) 0.114(2) -0.0274(16) -0.0099(17) -0.0242(14)
N1 0.0431(8) 0.0430(8) 0.0325(7) -0.0018(6) 0.0053(6) 0.0034(6)
N2 0.0355(8) 0.0498(9) 0.0338(8) -0.0042(6) 0.0046(6) 0.0035(6)
O1 0.0531(9) 0.0765(11) 0.0809(11) 0.0090(9) 0.0279(8) -0.0027(7)
O2 0.0535(9) 0.0740(11) 0.0988(13) 0.0014(9) 0.0333(8) 0.0204(8)
O3 0.0567(9) 0.0763(11) 0.0823(12) -0.0199(9) -0.0208(8) 0.0042(8)
O4 0.0636(9) 0.0479(8) 0.0800(11) -0.0121(7) -0.0088(8) -0.0065(7)
S1 0.0699(4) 0.0615(4) 0.0406(3) 0.0130(2) -0.0049(2) -0.0006(2)
S2 0.0515(3) 0.0799(4) 0.0496(3) 0.0171(3) -0.0032(2) 0.0098(3)

loop_
_atom_type_symbol
_atom_type_description
_atom_type_scat_dispersion_real
_atom_type_scat_dispersion_imag
_atom_type_scat_source
C C 0.0033 0.0016 'International Tables Vol C Tables 4.2.6.8 and 6.1.1.4'
H H 0.0000 0.0000 'International Tables Vol C Tables 4.2.6.8 and 6.1.1.4'
N N 0.0061 0.0033 'International Tables Vol C Tables 4.2.6.8 and 6.1.1.4'
O O 0.0106 0.0060 'International Tables Vol C Tables 4.2.6.8 and 6.1.1.4'
S S 0.1246 0.1234 'International Tables Vol C Tables 4.2.6.8 and 6.1.1.4'

loop_
_geom_angle_atom_site_label_1
_geom_angle_atom_site_label_2
_geom_angle_atom_site_label_3
_geom_angle
C2 C1 C6 120.30(19)
C2 C1 H1 119.9
C6 C1 H1 119.9
C1 C2 C3 119.9(2)
C1 C2 H2 120.0
C3 C2 H2 120.0
C4 C3 C2 120.3(2)
C4 C3 H3 119.9
C2 C3 H3 119.9
C3 C4 C5 120.34(19)
C3 C4 H4 119.8
C5 C4 H4 119.8
C4 C5 C6 119.67(19)
C4 C5 H5 120.2
C6 C5 H5 120.2
C5 C6 C1 119.52(18)
C5 C6 C7 121.67(17)
C1 C6 C7 118.80(16)
N1 C7 C6 122.32(16)
N1 C7 S1 118.03(14)
C6 C7 S1 119.64(13)
N1 C8 C10 103.16(13)
N1 C8 C20 108.36(13)
C10 C8 C20 109.99(15)
N1 C8 C9 110.02(15)
C10 C8 C9 112.27(14)
C20 C8 C9 112.56(14)
C8 C9 S1 106.64(12)
C8 C9 H9A 110.4
S1 C9 H9A 110.4
C8 C9 H9B 110.4
S1 C9 H9B 110.4
H9A C9 H9B 108.6
O1 C10 O2 124.59(18)
O1 C10 C8 125.44(18)
O2 C10 C8 109.86(17)
O2 C11 H11A 109.5
O2 C11 H11B 109.5
H11A C11 H11B 109.5
O2 C11 H11C 109.5
H11A C11 H11C 109.5
H11B C11 H11C 109.5
C17 C12 C13 120.4(2)
C17 C12 H12 119.8
C13 C12 H12 119.8
C14 C13 C12 119.9(2)
C14 C13 H13 120.0
C12 C13 H13 120.0
C15 C14 C13 120.0(2)
C15 C14 H14 120.0
C13 C14 H14 120.0
C14 C15 C16 120.7(2)
C14 C15 H15 119.6
C16 C15 H15 119.6
C15 C16 C17 119.6(2)
C15 C16 H16 120.2
C17 C16 H16 120.2
C12 C17 C16 119.21(18)
C12 C17 C18 120.16(16)
C16 C17 C18 120.63(19)
N2 C18 C17 122.74(17)
N2 C18 S2 118.05(13)
C17 C18 S2 119.21(13)
C20 C19 S2 106.99(12)
C20 C19 H19A 110.3
S2 C19 H19A 110.3
C20 C19 H19B 110.3
S2 C19 H19B 110.3
H19A C19 H19B 108.6
N2 C20 C21 105.79(13)
N2 C20 C8 108.04(14)
C21 C20 C8 108.87(14)
N2 C20 C19 110.14(13)
C21 C20 C19 111.72(15)
C8 C20 C19 112.03(14)
O3 C21 O4 124.02(18)
O3 C21 C20 124.43(18)
O4 C21 C20 111.51(15)
O4 C22 H22A 109.5
O4 C22 H22B 109.5
H22A C22 H22B 109.5
O4 C22 H22C 109.5
H22A C22 H22C 109.5
H22B C22 H22C 109.5
C7 N1 C8 113.62(14)
C18 N2 C20 113.70(14)
C10 O2 C11 117.0(2)
C21 O4 C22 116.18(19)
C7 S1 C9 90.66(8)
C18 S2 C19 91.01(8)

loop_
_geom_bond_atom_site_label_1
_geom_bond_atom_site_label_2
_geom_bond_distance
C1 C2 1.377(3)
C1 C6 1.390(3)
C1 H1 0.9300
C2 C3 1.381(3)
C2 H2 0.9300
C3 C4 1.374(3)
C3 H3 0.9300
C4 C5 1.385(3)
C4 H4 0.9300
C5 C6 1.389(3)
C5 H5 0.9300
C6 C7 1.474(3)
C7 N1 1.270(2)
C7 S1 1.7663(18)
C8 N1 1.467(2)
C8 C10 1.539(2)
C8 C20 1.553(2)
C8 C9 1.559(2)
C9 S1 1.803(2)
C9 H9A 0.9700
C9 H9B 0.9700
C10 O1 1.191(2)
C10 O2 1.324(2)
C11 O2 1.446(3)
C11 H11A 0.9600
C11 H11B 0.9600
C11 H11C 0.9600
C12 C17 1.381(3)
C12 C13 1.387(3)
C12 H12 0.9300
C13 C14 1.377(4)
C13 H13 0.9300
C14 C15 1.367(4)
C14 H14 0.9300
C15 C16 1.385(3)
C15 H15 0.9300
C16 C17 1.394(3)
C16 H16 0.9300
C17 C18 1.482(2)
C18 N2 1.272(2)
C18 S2 1.7568(19)
C19 C20 1.555(2)
C19 S2 1.794(2)
C19 H19A 0.9700
C19 H19B 0.9700
C20 N2 1.468(2)
C20 C21 1.540(2)
C21 O3 1.193(2)
C21 O4 1.323(2)
C22 O4 1.458(3)
C22 H22A 0.9600
C22 H22B 0.9600
C22 H22C 0.9600

loop_
_geom_torsion_atom_site_label_1
_geom_torsion_atom_site_label_2
_geom_torsion_atom_site_label_3
_geom_torsion_atom_site_label_4
_geom_torsion
C6 C1 C2 C3 -0.1(3)
C1 C2 C3 C4 -1.2(3)
C2 C3 C4 C5 1.3(3)
C3 C4 C5 C6 -0.2(3)
C4 C5 C6 C1 -1.0(3)
C4 C5 C6 C7 178.20(16)
C2 C1 C6 C5 1.1(3)
C2 C1 C6 C7 -178.06(18)
C5 C6 C7 N1 -168.23(16)
C1 C6 C7 N1 10.9(3)
C5 C6 C7 S1 12.7(2)
C1 C6 C7 S1 -168.16(14)
N1 C8 C9 S1 10.37(17)
C10 C8 C9 S1 -103.90(15)
C20 C8 C9 S1 131.33(13)
N1 C8 C10 O1 100.8(2)
C20 C8 C10 O1 -14.6(3)
C9 C8 C10 O1 -140.8(2)
N1 C8 C10 O2 -75.68(18)
C20 C8 C10 O2 168.90(15)
C9 C8 C10 O2 42.7(2)
C17 C12 C13 C14 -1.7(3)
C12 C13 C14 C15 -0.1(3)
C13 C14 C15 C16 1.6(4)
C14 C15 C16 C17 -1.3(4)
C13 C12 C17 C16 2.0(3)
C13 C12 C17 C18 -178.06(17)
C15 C16 C17 C12 -0.5(3)
C15 C16 C17 C18 179.55(19)
C12 C17 C18 N2 -7.8(3)
C16 C17 C18 N2 172.19(18)
C12 C17 C18 S2 172.06(14)
C16 C17 C18 S2 -8.0(2)
N1 C8 C20 N2 72.41(16)
C10 C8 C20 N2 -175.51(13)
C9 C8 C20 N2 -49.50(18)
N1 C8 C20 C21 -173.15(13)
C10 C8 C20 C21 -61.07(17)
C9 C8 C20 C21 64.94(18)
N1 C8 C20 C19 -49.08(18)
C10 C8 C20 C19 63.00(18)
C9 C8 C20 C19 -170.99(15)
S2 C19 C20 N2 3.48(17)
S2 C19 C20 C21 -113.78(14)
S2 C19 C20 C8 123.75(13)
N2 C20 C21 O3 102.5(2)
C8 C20 C21 O3 -13.4(3)
C19 C20 C21 O3 -137.6(2)
N2 C20 C21 O4 -75.46(19)
C8 C20 C21 O4 168.64(15)
C19 C20 C21 O4 44.4(2)
C6 C7 N1 C8 -173.92(14)
S1 C7 N1 C8 5.20(19)
C10 C8 N1 C7 109.79(16)
C20 C8 N1 C7 -133.63(15)
C9 C8 N1 C7 -10.18(19)
C17 C18 N2 C20 -179.73(15)
S2 C18 N2 C20 0.4(2)
C21 C20 N2 C18 118.29(16)
C8 C20 N2 C18 -125.25(15)
C19 C20 N2 C18 -2.6(2)
O1 C10 O2 C11 -6.6(3)
C8 C10 O2 C11 169.9(2)
O3 C21 O4 C22 0.0(3)
C20 C21 O4 C22 177.93(19)
N1 C7 S1 C9 1.25(15)
C6 C7 S1 C9 -179.60(14)
C8 C9 S1 C7 -6.58(13)
N2 C18 S2 C19 1.55(15)
C17 C18 S2 C19 -178.30(14)
C20 C19 S2 C18 -2.75(13)
